data_4332825
loop_
_publ_author_name
'Tobash, Paul H.'
'Lins, Daniel'
'Bobev, Svilen'
'Hur, Namjung'
'Thompson, Joe D.'
'Sarrao, John L.'

_publ_section_title
;
 Vacancy Ordering in SmGe2-xand GdGe2-x(x= 0.33):&#x00A0; Structure and
 Properties of Two Sm3Ge5Polymorphs and of Gd3Ge5
;
_journal_issue 18
_journal_name_full 'Inorganic Chemistry'
_journal_page_first 7286
_journal_page_last 7294
_journal_paper_doi 10.1021/ic060913f
_journal_volume 45
_journal_year 2006
_chemical_formula_moiety 'Ge5 Sm3'
_chemical_formula_sum 'Ge5 Sm3'
_chemical_formula_weight 814.00
_chemical_name_systematic
; 
 ? 
;
_space_group_IT_number 190
_symmetry_cell_setting hexagonal
_symmetry_space_group_name_Hall 'P -6c -2c'
_symmetry_space_group_name_H-M 'P -6 2 c'
_atom_sites_solution_primary direct
_atom_sites_solution_secondary difmap
_audit_creation_method SHELXL-97
_cell_angle_alpha 90.00
_cell_angle_beta 90.00
_cell_angle_gamma 120.00
_cell_formula_units_Z 2
_cell_length_a 6.9238(11)
_cell_length_b 6.9238(11)
_cell_length_c 8.491(3)
_cell_measurement_reflns_used 1430
_cell_measurement_temperature 120(2)
_cell_measurement_theta_max 26.32
_cell_measurement_theta_min 3.40
_cell_volume 352.52(15)
_computing_cell_refinement 'SMART (Bruker, 2003)'
_computing_data_collection 'SMART (Bruker, 2003)'
_computing_data_reduction 'SAINT (Bruker, 2003)'
_computing_molecular_graphics 'SHELXTL 6.12 (Sheldrick, 2001)'
_computing_publication_material 'SHELXL-97 (Sheldrick, 1997)'
_computing_structure_refinement 'SHELXL-97 (Sheldrick, 1997)'
_computing_structure_solution 'SHELXS-97 (Sheldrick, 1997)'
_diffrn_ambient_temperature 120(2)
_diffrn_detector_area_resol_mean 8.3
_diffrn_measured_fraction_theta_full 0.994
_diffrn_measured_fraction_theta_max 0.994
_diffrn_measurement_device_type 'Bruker Smart APEX'
_diffrn_measurement_method \w
_diffrn_radiation_monochromator graphite
_diffrn_radiation_source 'fine-focus sealed tube'
_diffrn_radiation_type MoK\a
_diffrn_radiation_wavelength 0.71073
_diffrn_reflns_av_R_equivalents 0.0220
_diffrn_reflns_av_sigmaI/netI 0.0156
_diffrn_reflns_limit_h_max 8
_diffrn_reflns_limit_h_min -8
_diffrn_reflns_limit_k_max 8
_diffrn_reflns_limit_k_min -6
_diffrn_reflns_limit_l_max 9
_diffrn_reflns_limit_l_min -10
_diffrn_reflns_number 1430
_diffrn_reflns_theta_full 26.32
_diffrn_reflns_theta_max 26.32
_diffrn_reflns_theta_min 3.40
_diffrn_standards_decay_% 0
_diffrn_standards_interval_count 0
_diffrn_standards_number 0
_exptl_absorpt_coefficient_mu 45.444
_exptl_absorpt_correction_T_max 0.267
_exptl_absorpt_correction_T_min 0.237
_exptl_absorpt_correction_type multi-scan
_exptl_absorpt_process_details 'SADABS (Sheldrick, 2003)'
_exptl_crystal_colour grey
_exptl_crystal_density_diffrn 7.669
_exptl_crystal_density_method 'not measured'
_exptl_crystal_description irregular
_exptl_crystal_F_000 692
_exptl_crystal_size_max 0.04
_exptl_crystal_size_mid 0.04
_exptl_crystal_size_min 0.04
_refine_diff_density_max 0.913
_refine_diff_density_min -0.813
_refine_diff_density_rms 0.173
_refine_ls_abs_structure_details 'Flack H D (1983), Acta Cryst. A39, 876-881'
_refine_ls_abs_structure_Flack 0.7(4)
_refine_ls_extinction_coef 0.00094(13)
_refine_ls_extinction_expression Fc^*^=kFc[1+0.001xFc^2^\l^3^/sin(2\q)]^-1/4^
_refine_ls_extinction_method SHELXL
_refine_ls_goodness_of_fit_ref 1.125
_refine_ls_matrix_type full
_refine_ls_number_parameters 18
_refine_ls_number_reflns 260
_refine_ls_number_restraints 0
_refine_ls_restrained_S_all 1.125
_refine_ls_R_factor_all 0.0215
_refine_ls_R_factor_gt 0.0162
_refine_ls_shift/su_max 0.000
_refine_ls_shift/su_mean 0.000
_refine_ls_structure_factor_coef Fsqd
_refine_ls_weighting_details 'calc w=1/[\s^2^(Fo^2^)+(0.0162P)^2^+0.0669P] where P=(Fo^2^+2Fc^2^)/3'
_refine_ls_weighting_scheme calc
_refine_ls_wR_factor_gt 0.0366
_refine_ls_wR_factor_ref 0.0382
_reflns_number_gt 222
_reflns_number_total 260
_reflns_threshold_expression >2sigma(I)
_cod_data_source_file ic060913fsup1.cif
_cod_data_source_block alpha-Sm3Ge5
_cod_depositor_comments
;
The following automatic conversions were performed:

'_symmetry_cell_setting' value 'Hexagonal' changed to 'hexagonal'
according to /home/saulius/struct/CIF-dictionaries/cif_core.dic
dictionary named 'cif_core.dic' version 2.4.2 from 2011-04-26.

Automatic conversion script
Id: cif_fix_values 1891 2012-01-12 08:04:46Z andrius 
;
_cod_original_cell_volume 352.52(14)
_cod_database_code 4332825

loop_
_symmetry_equiv_pos_as_xyz
'x, y, z'
'-y, x-y, z'
'-x+y, -x, z'
'x, y, -z+1/2'
'-y, x-y, -z+1/2'
'-x+y, -x, -z+1/2'
'y, x, -z'
'x-y, -y, -z'
'-x, -x+y, -z'
'y, x, z+1/2'
'x-y, -y, z+1/2'
'-x, -x+y, z+1/2'

loop_
_atom_site_label
_atom_site_type_symbol
_atom_site_fract_x
_atom_site_fract_y
_atom_site_fract_z
_atom_site_U_iso_or_equiv
_atom_site_adp_type
_atom_site_occupancy
_atom_site_symmetry_multiplicity
_atom_site_calc_flag
_atom_site_refinement_flags
Sm Sm 0.33130(9) 0.0000 0.0000 0.00770(18) Uani 1 2 d S
Ge1 Ge 0.3946(2) 0.3318(2) 0.2500 0.0099(3) Uani 1 2 d S
Ge2 Ge 0.3333 0.6667 0.2500 0.0098(5) Uani 1 6 d S
Ge3 Ge 0.0000 0.0000 0.2500 0.0105(5) Uani 1 6 d S

loop_
_atom_site_aniso_label
_atom_site_aniso_U_11
_atom_site_aniso_U_22
_atom_site_aniso_U_33
_atom_site_aniso_U_23
_atom_site_aniso_U_13
_atom_site_aniso_U_12
Sm 0.0090(2) 0.0093(3) 0.0049(3) -0.0004(2) -0.00019(10) 0.00463(15)
Ge1 0.0128(6) 0.0099(6) 0.0062(6) 0.000 0.000 0.0050(5)
Ge2 0.0111(6) 0.0111(6) 0.0072(12) 0.000 0.000 0.0055(3)
Ge3 0.0124(7) 0.0124(7) 0.0069(12) 0.000 0.000 0.0062(4)

loop_
_atom_type_symbol
_atom_type_description
_atom_type_scat_dispersion_real
_atom_type_scat_dispersion_imag
_atom_type_scat_source
Ge Ge 0.1547 1.8001 'International Tables Vol C Tables 4.2.6.8 and 6.1.1.4'
Sm Sm -0.1638 3.4418 'International Tables Vol C Tables 4.2.6.8 and 6.1.1.4'

loop_
_geom_angle_atom_site_label_1
_geom_angle_atom_site_label_2
_geom_angle_atom_site_label_3
_geom_angle
_geom_angle_site_symmetry_1
_geom_angle_site_symmetry_3
Ge1 Sm Ge1 152.56(6) 8 .
Ge1 Sm Ge1 65.49(5) 8 9_655
Ge1 Sm Ge1 138.35(2) . 9_655
Ge1 Sm Ge1 138.35(2) 8 2_655
Ge1 Sm Ge1 65.49(5) . 2_655
Ge1 Sm Ge1 91.09(4) 9_655 2_655
Ge1 Sm Ge3 49.04(3) 8 7
Ge1 Sm Ge3 107.90(3) . 7
Ge1 Sm Ge3 92.10(3) 9_655 7
Ge1 Sm Ge3 172.47(3) 2_655 7
Ge1 Sm Ge3 107.90(3) 8 .
Ge1 Sm Ge3 49.04(3) . .
Ge1 Sm Ge3 172.47(3) 9_655 .
Ge1 Sm Ge3 92.10(3) 2_655 .
Ge3 Sm Ge3 85.56(2) 7 .
Ge1 Sm Ge2 91.82(3) 8 7
Ge1 Sm Ge2 98.31(3) . 7
Ge1 Sm Ge2 49.00(3) 9_655 7
Ge1 Sm Ge2 97.77(3) 2_655 7
Ge3 Sm Ge2 79.274(16) 7 7
Ge3 Sm Ge2 137.052(12) . 7
Ge1 Sm Ge2 98.31(3) 8 1_545
Ge1 Sm Ge2 91.82(3) . 1_545
Ge1 Sm Ge2 97.77(3) 9_655 1_545
Ge1 Sm Ge2 49.00(3) 2_655 1_545
Ge3 Sm Ge2 137.053(12) 7 1_545
Ge3 Sm Ge2 79.275(16) . 1_545
Ge2 Sm Ge2 136.34(2) 7 1_545
Ge1 Sm Ge1 83.52(3) 8 3
Ge1 Sm Ge1 85.75(4) . 3
Ge1 Sm Ge1 128.46(3) 9_655 3
Ge1 Sm Ge1 85.98(4) 2_655 3
Ge3 Sm Ge1 97.34(3) 7 3
Ge3 Sm Ge1 45.08(2) . 3
Ge2 Sm Ge1 175.335(15) 7 3
Ge2 Sm Ge1 45.28(2) 1_545 3
Ge1 Sm Ge1 85.75(4) 8 7
Ge1 Sm Ge1 83.52(3) . 7
Ge1 Sm Ge1 85.98(4) 9_655 7
Ge1 Sm Ge1 128.46(3) 2_655 7
Ge3 Sm Ge1 45.08(2) 7 7
Ge3 Sm Ge1 97.33(3) . 7
Ge2 Sm Ge1 45.28(2) 7 7
Ge2 Sm Ge1 175.335(15) 1_545 7
Ge1 Sm Ge1 133.59(5) 3 7
Ge1 Sm Sm 57.48(3) 8 3
Ge1 Sm Sm 97.28(3) . 3
Ge1 Sm Sm 122.97(3) 9_655 3
Ge1 Sm Sm 131.98(2) 2_655 3
Ge3 Sm Sm 50.534(9) 7 3
Ge3 Sm Sm 50.534(10) . 3
Ge2 Sm Sm 129.808(12) 7 3
Ge2 Sm Sm 90.223(9) 1_545 3
Ge1 Sm Sm 46.90(2) 3 3
Ge1 Sm Sm 90.04(2) 7 3
Ge1 Sm Sm 97.28(3) 8 2
Ge1 Sm Sm 57.48(3) . 2
Ge1 Sm Sm 131.98(2) 9_655 2
Ge1 Sm Sm 122.97(3) 2_655 2
Ge3 Sm Sm 50.534(10) 7 2
Ge3 Sm Sm 50.534(10) . 2
Ge2 Sm Sm 90.222(9) 7 2
Ge2 Sm Sm 129.809(12) 1_545 2
Ge1 Sm Sm 90.05(2) 3 2
Ge1 Sm Sm 46.90(2) 7 2
Sm Sm Sm 60.0 3 2
Ge3 Ge1 Ge2 103.22(5) . .
Ge3 Ge1 Sm 68.16(3) . 4
Ge2 Ge1 Sm 131.95(3) . 4
Ge3 Ge1 Sm 68.16(3) . .
Ge2 Ge1 Sm 131.95(3) . .
Sm Ge1 Sm 90.28(4) 4 .
Ge3 Ge1 Sm 132.39(3) . 6_665
Ge2 Ge1 Sm 67.96(3) . 6_665
Sm Ge1 Sm 83.61(2) 4 6_665
Sm Ge1 Sm 152.26(6) . 6_665
Ge3 Ge1 Sm 132.39(3) . 3_665
Ge2 Ge1 Sm 67.96(3) . 3_665
Sm Ge1 Sm 152.26(6) 4 3_665
Sm Ge1 Sm 83.61(2) . 3_665
Sm Ge1 Sm 89.30(4) 6_665 3_665
Ge3 Ge1 Sm 60.51(3) . 2
Ge2 Ge1 Sm 60.78(3) . 2
Sm Ge1 Sm 128.45(5) 4 2
Sm Ge1 Sm 75.62(3) . 2
Sm Ge1 Sm 128.54(5) 6_665 2
Sm Ge1 Sm 76.13(2) 3_665 2
Ge3 Ge1 Sm 60.51(3) . 5
Ge2 Ge1 Sm 60.78(3) . 5
Sm Ge1 Sm 75.62(3) 4 5
Sm Ge1 Sm 128.45(5) . 5
Sm Ge1 Sm 76.13(2) 6_665 5
Sm Ge1 Sm 128.54(5) 3_665 5
Sm Ge1 Sm 75.73(4) 2 5
Ge1 Ge2 Ge1 120.0 3_565 2_665
Ge1 Ge2 Ge1 120.0 3_565 .
Ge1 Ge2 Ge1 120.0 2_665 .
Ge1 Ge2 Sm 73.94(2) 3_565 4_565
Ge1 Ge2 Sm 63.04(2) 2_665 4_565
Ge1 Ge2 Sm 136.882(13) . 4_565
Ge1 Ge2 Sm 63.04(2) 3_565 2
Ge1 Ge2 Sm 136.882(12) 2_665 2
Ge1 Ge2 Sm 73.94(2) . 2
Sm Ge2 Sm 136.751(8) 4_565 2
Ge1 Ge2 Sm 73.94(2) 3_565 1_565
Ge1 Ge2 Sm 63.04(2) 2_665 1_565
Ge1 Ge2 Sm 136.882(12) . 1_565
Sm Ge2 Sm 85.04(2) 4_565 1_565
Sm Ge2 Sm 79.330(17) 2 1_565
Ge1 Ge2 Sm 63.04(2) 3_565 5
Ge1 Ge2 Sm 136.882(13) 2_665 5
Ge1 Ge2 Sm 73.94(2) . 5
Sm Ge2 Sm 79.330(17) 4_565 5
Sm Ge2 Sm 85.04(2) 2 5
Sm Ge2 Sm 136.751(8) 1_565 5
Ge1 Ge2 Sm 136.882(12) 3_565 6_665
Ge1 Ge2 Sm 73.94(2) 2_665 6_665
Ge1 Ge2 Sm 63.04(2) . 6_665
Sm Ge2 Sm 79.330(16) 4_565 6_665
Sm Ge2 Sm 136.751(8) 2 6_665
Sm Ge2 Sm 136.751(8) 1_565 6_665
Sm Ge2 Sm 79.330(17) 5 6_665
Ge1 Ge2 Sm 136.882(12) 3_565 3_665
Ge1 Ge2 Sm 73.94(2) 2_665 3_665
Ge1 Ge2 Sm 63.04(2) . 3_665
Sm Ge2 Sm 136.751(8) 4_565 3_665
Sm Ge2 Sm 79.330(17) 2 3_665
Sm Ge2 Sm 79.330(16) 1_565 3_665
Sm Ge2 Sm 136.751(8) 5 3_665
Sm Ge2 Sm 85.04(2) 6_665 3_665
Ge1 Ge3 Ge1 120.0 2 .
Ge1 Ge3 Ge1 120.0 2 3
Ge1 Ge3 Ge1 120.0 . 3
Ge1 Ge3 Sm 74.41(2) 2 3
Ge1 Ge3 Sm 136.539(14) . 3
Ge1 Ge3 Sm 62.80(2) 3 3
Ge1 Ge3 Sm 62.80(2) 2 5
Ge1 Ge3 Sm 74.41(2) . 5
Ge1 Ge3 Sm 136.539(14) 3 5
Sm Ge3 Sm 136.942(9) 3 5
Ge1 Ge3 Sm 136.539(13) 2 4
Ge1 Ge3 Sm 62.80(2) . 4
Ge1 Ge3 Sm 74.41(2) 3 4
Sm Ge3 Sm 136.942(9) 3 4
Sm Ge3 Sm 78.93(2) 5 4
Ge1 Ge3 Sm 74.41(2) 2 6
Ge1 Ge3 Sm 136.539(13) . 6
Ge1 Ge3 Sm 62.80(2) 3 6
Sm Ge3 Sm 85.56(3) 3 6
Sm Ge3 Sm 78.931(19) 5 6
Sm Ge3 Sm 78.931(19) 4 6
Ge1 Ge3 Sm 62.80(2) 2 2
Ge1 Ge3 Sm 74.41(2) . 2
Ge1 Ge3 Sm 136.539(14) 3 2
Sm Ge3 Sm 78.931(19) 3 2
Sm Ge3 Sm 85.56(2) 5 2
Sm Ge3 Sm 136.942(9) 4 2
Sm Ge3 Sm 136.942(9) 6 2
Ge1 Ge3 Sm 136.539(14) 2 .
Ge1 Ge3 Sm 62.80(2) . .
Ge1 Ge3 Sm 74.41(2) 3 .
Sm Ge3 Sm 78.93(2) 3 .
Sm Ge3 Sm 136.942(9) 5 .
Sm Ge3 Sm 85.56(3) 4 .
Sm Ge3 Sm 136.942(9) 6 .
Sm Ge3 Sm 78.931(19) 2 .

loop_
_geom_bond_atom_site_label_1
_geom_bond_atom_site_label_2
_geom_bond_distance
_geom_bond_site_symmetry_2
Sm Ge1 2.9947(11) 8
Sm Ge1 2.9947(11) .
Sm Ge1 3.0205(11) 9_655
Sm Ge1 3.0205(11) 2_655
Sm Ge3 3.1254(7) 7
Sm Ge3 3.1254(7) .
Sm Ge2 3.1409(6) 7
Sm Ge2 3.1410(6) 1_545
Sm Ge1 3.4586(13) 3
Sm Ge1 3.4586(13) 7
Sm Sm 3.9731(12) 3
Sm Sm 3.9731(12) 2
Ge1 Ge3 2.5426(14) .
Ge1 Ge2 2.5574(15) .
Ge1 Sm 2.9947(11) 4
Ge1 Sm 3.0205(11) 6_665
Ge1 Sm 3.0205(11) 3_665
Ge1 Sm 3.4586(13) 2
Ge1 Sm 3.4586(13) 5
Ge2 Ge1 2.5574(15) 3_565
Ge2 Ge1 2.5574(15) 2_665
Ge2 Sm 3.1409(6) 4_565
Ge2 Sm 3.1409(6) 2
Ge2 Sm 3.1409(6) 1_565
Ge2 Sm 3.1409(6) 5
Ge2 Sm 3.1409(6) 6_665
Ge2 Sm 3.1409(6) 3_665
Ge3 Ge1 2.5425(14) 2
Ge3 Ge1 2.5426(14) 3
Ge3 Sm 3.1254(7) 3
Ge3 Sm 3.1254(7) 5
Ge3 Sm 3.1254(7) 4
Ge3 Sm 3.1254(7) 6
Ge3 Sm 3.1254(7) 2
